data_4071550
loop_
_publ_author_name
'Song, Li-Cheng'
'Fang, Xiao-Niu'
'Li, Chang-Gong'
'Yan, Jing'
'Bao, Hai-Lin'
'Hu, Qing-Mei'

_publ_section_title
;
 Novel \m-CO-Containing Butterfly Fe/S Cluster Anions Generated from
 Tetrathiols, Fe3(CO)12, and Et3N: Their Reactions with Electrophiles To
 Give Neutral Butterfly Fe/S Cluster Complexes
;
_journal_issue 13
_journal_name_full Organometallics
_journal_page_first 3225
_journal_paper_doi 10.1021/om800225y
_journal_volume 27
_journal_year 2008
_chemical_formula_moiety 'C52 H30 Fe6 O18 P2 S4'
_chemical_formula_sum 'C52 H30 Fe6 O18 P2 S4'
_chemical_formula_weight 1468.04
_chemical_name_systematic
; 
 ? 
;
_space_group_IT_number 2
_symmetry_cell_setting triclinic
_symmetry_space_group_name_Hall '-P 1'
_symmetry_space_group_name_H-M 'P -1'
_atom_sites_solution_hydrogens geom
_atom_sites_solution_primary direct
_atom_sites_solution_secondary difmap
_audit_creation_method SHELXL-97
_cell_angle_alpha 103.4260(10)
_cell_angle_beta 94.6870(10)
_cell_angle_gamma 108.1110(10)
_cell_formula_units_Z 2
_cell_length_a 12.8760(10)
_cell_length_b 14.8611(11)
_cell_length_c 17.0223(13)
_cell_measurement_reflns_used 2788
_cell_measurement_temperature 296(2)
_cell_measurement_theta_max 19.94
_cell_measurement_theta_min 2.26
_cell_volume 2969.2(4)
_computing_cell_refinement 'APEX2 software package'
_computing_data_collection 'APEX2 (Bruker, 2004)'
_computing_data_reduction 'APEX2 software package'
_computing_molecular_graphics 'APEX2 software package'
_computing_publication_material 'APEX2 software package and publCIF (Westrip, 2006)'
_computing_structure_refinement 'APEX2 software package'
_computing_structure_solution 'APEX2 software package'
_diffrn_ambient_temperature 296(2)
_diffrn_measured_fraction_theta_full 0.923
_diffrn_measured_fraction_theta_max 0.923
_diffrn_measurement_device_type 'Bruker APEX-II area-detector diffractometer'
_diffrn_measurement_method '\f and \w scan'
_diffrn_radiation_monochromator graphite
_diffrn_radiation_source 'fine-focus sealed tube'
_diffrn_radiation_type MoK\a
_diffrn_radiation_wavelength 0.71073
_diffrn_reflns_av_R_equivalents 0.0527
_diffrn_reflns_av_sigmaI/netI 0.1183
_diffrn_reflns_limit_h_max 15
_diffrn_reflns_limit_h_min -15
_diffrn_reflns_limit_k_max 17
_diffrn_reflns_limit_k_min -17
_diffrn_reflns_limit_l_max 20
_diffrn_reflns_limit_l_min -20
_diffrn_reflns_number 17871
_diffrn_reflns_theta_full 25.00
_diffrn_reflns_theta_max 25.00
_diffrn_reflns_theta_min 2.15
_diffrn_standards_decay_% 0
_diffrn_standards_interval_count 0
_diffrn_standards_interval_time 0
_diffrn_standards_number 0
_exptl_absorpt_coefficient_mu 1.690
_exptl_absorpt_correction_T_max 0.9510
_exptl_absorpt_correction_T_min 0.6677
_exptl_absorpt_correction_type multi-scan
_exptl_absorpt_process_details 'SADABS (Bruker, 2004)'
_exptl_crystal_colour red
_exptl_crystal_density_diffrn 1.642
_exptl_crystal_density_method 'not measured'
_exptl_crystal_description sheet
_exptl_crystal_F_000 1472
_exptl_crystal_size_max 0.26
_exptl_crystal_size_mid 0.11
_exptl_crystal_size_min 0.03
_refine_diff_density_max 0.419
_refine_diff_density_min -0.369
_refine_diff_density_rms 0.074
_refine_ls_extinction_method none
_refine_ls_goodness_of_fit_ref 1.051
_refine_ls_hydrogen_treatment constr
_refine_ls_matrix_type full
_refine_ls_number_parameters 691
_refine_ls_number_reflns 9664
_refine_ls_number_restraints 72
_refine_ls_restrained_S_all 1.074
_refine_ls_R_factor_all 0.1268
_refine_ls_R_factor_gt 0.0482
_refine_ls_shift/su_max 0.000
_refine_ls_shift/su_mean 0.000
_refine_ls_structure_factor_coef Fsqd
_refine_ls_weighting_details 'calc w=1/[\s^2^(Fo^2^)+(0.0160P)^2^+0.0000P] where P=(Fo^2^+2Fc^2^)/3'
_refine_ls_weighting_scheme calc
_refine_ls_wR_factor_gt 0.0707
_refine_ls_wR_factor_ref 0.0786
_reflns_number_gt 4344
_reflns_number_total 9664
_reflns_threshold_expression I>2\s(I)
_cod_data_source_file om800225y-file003.cif
_cod_data_source_block 6a
_cod_database_code 4071550

loop_
_symmetry_equiv_pos_as_xyz
'x, y, z'
'-x, -y, -z'

loop_
_atom_site_label
_atom_site_type_symbol
_atom_site_fract_x
_atom_site_fract_y
_atom_site_fract_z
_atom_site_U_iso_or_equiv
_atom_site_adp_type
_atom_site_occupancy
_atom_site_symmetry_multiplicity
_atom_site_calc_flag
_atom_site_refinement_flags
C35 C 0.4028(4) 1.0770(3) 0.2825(2) 0.0601(17) Uani 1 1 d G
C36 C 0.4534(3) 1.1746(4) 0.2831(2) 0.090(2) Uani 1 1 d G
H36 H 0.5239 1.1950 0.2696 0.108 Uiso 1 1 calc R
C37 C 0.3985(5) 1.2417(3) 0.3038(3) 0.092(2) Uani 1 1 d G
H37 H 0.4324 1.3069 0.3042 0.110 Uiso 1 1 calc R
C38 C 0.2931(5) 1.2112(4) 0.3240(2) 0.092(2) Uani 1 1 d G
H38 H 0.2564 1.2560 0.3379 0.110 Uiso 1 1 calc R
C39 C 0.2425(3) 1.1136(5) 0.3234(2) 0.098(2) Uani 1 1 d G
H39 H 0.1720 1.0932 0.3369 0.117 Uiso 1 1 calc R
C40 C 0.2974(4) 1.0465(3) 0.3027(2) 0.080(2) Uani 1 1 d G
H40 H 0.2635 0.9812 0.3023 0.096 Uiso 1 1 calc R
C47 C 0.6264(4) 0.5524(3) 0.2784(3) 0.0658(19) Uani 1 1 d G
C48 C 0.5268(5) 0.5677(3) 0.2894(3) 0.095(2) Uani 1 1 d G
H48 H 0.5216 0.6091 0.3380 0.114 Uiso 1 1 calc R
C49 C 0.4349(3) 0.5212(4) 0.2277(4) 0.116(3) Uani 1 1 d G
H49 H 0.3682 0.5314 0.2350 0.139 Uiso 1 1 calc R
C50 C 0.4426(4) 0.4593(4) 0.1551(3) 0.106(3) Uani 1 1 d G
H50 H 0.3811 0.4282 0.1138 0.127 Uiso 1 1 calc R
C51 C 0.5422(6) 0.4440(3) 0.1441(3) 0.167(4) Uani 1 1 d G
H51 H 0.5473 0.4026 0.0955 0.200 Uiso 1 1 calc R
C52 C 0.6341(4) 0.4905(4) 0.2058(4) 0.136(3) Uani 1 1 d G
H52 H 0.7007 0.4803 0.1985 0.163 Uiso 1 1 calc R
C41 C 0.5937(3) 1.0401(3) 0.3360(3) 0.0596(17) Uani 1 1 d G
C42 C 0.6964(4) 1.0971(3) 0.3242(3) 0.087(2) Uani 1 1 d G
H42 H 0.7060 1.1074 0.2731 0.104 Uiso 1 1 calc R
C43 C 0.7847(3) 1.1387(3) 0.3890(4) 0.113(3) Uani 1 1 d G
H43 H 0.8535 1.1769 0.3811 0.136 Uiso 1 1 calc R
C44 C 0.7704(4) 1.1233(4) 0.4654(3) 0.103(3) Uani 1 1 d G
H44 H 0.8295 1.1512 0.5087 0.123 Uiso 1 1 calc R
C45 C 0.6677(6) 1.0663(4) 0.4772(2) 0.146(4) Uani 1 1 d G
H45 H 0.6581 1.0560 0.5283 0.175 Uiso 1 1 calc R
C46 C 0.5793(4) 1.0246(3) 0.4125(3) 0.124(3) Uani 1 1 d G
H46 H 0.5106 0.9865 0.4203 0.148 Uiso 1 1 calc R
C23 C 0.7279(4) 0.5359(4) 0.4252(3) 0.070(2) Uani 1 1 d G
C24 C 0.6753(4) 0.5542(4) 0.4922(4) 0.109(3) Uani 1 1 d G
H24 H 0.6553 0.6102 0.5048 0.131 Uiso 1 1 calc R
C25 C 0.6528(4) 0.4889(6) 0.5404(3) 0.179(5) Uani 1 1 d G
H25 H 0.6176 0.5012 0.5853 0.214 Uiso 1 1 calc R
C26 C 0.6828(5) 0.4053(5) 0.5215(4) 0.174(5) Uani 1 1 d G
H26 H 0.6676 0.3616 0.5538 0.208 Uiso 1 1 calc R
C27 C 0.7353(5) 0.3869(3) 0.4545(5) 0.170(5) Uani 1 1 d G
H27 H 0.7554 0.3309 0.4419 0.204 Uiso 1 1 calc R
C28 C 0.7579(4) 0.4522(5) 0.4063(3) 0.126(3) Uani 1 1 d G
H28 H 0.7931 0.4399 0.3615 0.152 Uiso 1 1 calc R
Fe1 Fe 1.01730(7) 0.72626(6) -0.18917(5) 0.0623(3) Uani 1 1 d .
Fe2 Fe 0.93571(7) 0.63569(6) -0.08822(5) 0.0592(3) Uani 1 1 d .
Fe3 Fe 0.39565(6) 0.82646(6) 0.20260(5) 0.0537(3) Uani 1 1 d .
Fe4 Fe 0.49867(6) 0.94278(6) 0.12370(5) 0.0520(2) Uani 1 1 d .
Fe5 Fe 0.79697(7) 0.77863(6) 0.40725(5) 0.0563(3) Uani 1 1 d .
Fe6 Fe 0.90535(7) 0.68945(7) 0.32024(5) 0.0623(3) Uani 1 1 d .
S1 S 0.83966(12) 0.69510(11) -0.16853(9) 0.0588(5) Uani 1 1 d .
S2 S 1.06808(11) 0.78578(10) -0.05200(9) 0.0586(5) Uani 1 1 d .
S3 S 0.78152(11) 0.75121(10) 0.27021(9) 0.0528(4) Uani 1 1 d .
S4 S 0.57706(11) 0.85846(10) 0.18938(8) 0.0507(4) Uani 1 1 d .
P1 P 0.47475(12) 0.99021(11) 0.25296(10) 0.0549(5) Uani 1 1 d .
P2 P 0.74624(13) 0.61605(12) 0.35860(10) 0.0608(5) Uani 1 1 d .
O1 O 1.0565(4) 0.9082(3) -0.2383(3) 0.1101(18) Uani 1 1 d U
O2 O 1.2315(4) 0.6965(4) -0.1946(3) 0.126(2) Uani 1 1 d .
O3 O 0.9324(4) 0.5851(4) -0.3504(3) 0.129(2) Uani 1 1 d U
O4 O 0.7955(4) 0.6076(3) 0.0376(3) 0.0950(16) Uani 1 1 d U
O5 O 1.1100(4) 0.5822(3) -0.0117(3) 0.1092(18) Uani 1 1 d U
O6 O 0.8344(4) 0.4423(3) -0.2044(3) 0.1030(17) Uani 1 1 d .
O7 O 1.0962(4) 0.8647(5) 0.3319(4) 0.152(3) Uani 1 1 d .
O8 O 0.9211(6) 0.5537(5) 0.1737(4) 0.186(3) Uani 1 1 d U
O9 O 1.0264(4) 0.6276(4) 0.4363(3) 0.126(2) Uani 1 1 d U
O10 O 0.5915(4) 0.7994(4) 0.4547(3) 0.126(2) Uani 1 1 d U
O11 O 0.9103(4) 0.7746(3) 0.5617(3) 0.0900(15) Uani 1 1 d U
O12 O 0.3372(3) 0.6338(3) 0.0829(3) 0.0902(16) Uani 1 1 d .
O13 O 0.3613(4) 0.7589(4) 0.3489(3) 0.1152(19) Uani 1 1 d U
O14 O 0.1759(4) 0.8328(4) 0.1557(3) 0.1106(18) Uani 1 1 d .
O15 O 0.4397(4) 0.7956(3) -0.0348(3) 0.0872(15) Uani 1 1 d U
O16 O 0.7065(4) 1.0805(4) 0.1054(3) 0.120(2) Uani 1 1 d .
O17 O 0.3396(4) 1.0325(3) 0.0800(3) 0.0956(16) Uani 1 1 d U
O18 O 0.9263(4) 0.9849(4) 0.4281(3) 0.1149(19) Uani 1 1 d U
C1 C 0.8227(5) 0.8437(4) 0.1454(4) 0.0462(15) Uani 1 1 d .
C2 C 0.7205(4) 0.8015(4) 0.0928(3) 0.0398(14) Uani 1 1 d .
C3 C 0.7201(5) 0.7907(4) 0.0101(3) 0.0485(15) Uani 1 1 d .
H3 H 0.6522 0.7628 -0.0248 0.058 Uiso 1 1 calc R
C4 C 0.8162(5) 0.8195(4) -0.0246(4) 0.0490(15) Uani 1 1 d .
C5 C 0.9179(4) 0.8595(3) 0.0274(4) 0.0439(15) Uani 1 1 d .
C6 C 0.9186(4) 0.8706(4) 0.1106(4) 0.0492(15) Uani 1 1 d .
H6 H 0.9867 0.8974 0.1452 0.059 Uiso 1 1 calc R
C7 C 0.8362(4) 0.8644(4) 0.2372(3) 0.0538(16) Uani 1 1 d .
H7A H 0.7977 0.9092 0.2582 0.065 Uiso 1 1 calc R
H7B H 0.9142 0.8964 0.2604 0.065 Uiso 1 1 calc R
C8 C 0.6099(4) 0.7604(3) 0.1198(3) 0.0500(15) Uani 1 1 d .
H8A H 0.6127 0.7107 0.1473 0.060 Uiso 1 1 calc R
H8B H 0.5520 0.7295 0.0721 0.060 Uiso 1 1 calc R
C9 C 1.0232(4) 0.8886(3) -0.0060(3) 0.0513(15) Uani 1 1 d .
H9A H 1.0813 0.9349 0.0379 0.062 Uiso 1 1 calc R
H9B H 1.0138 0.9224 -0.0471 0.062 Uiso 1 1 calc R
C10 C 0.8088(4) 0.8040(4) -0.1161(3) 0.0602(17) Uani 1 1 d .
H10A H 0.8602 0.8617 -0.1265 0.072 Uiso 1 1 calc R
H10B H 0.7347 0.7979 -0.1391 0.072 Uiso 1 1 calc R
C11 C 0.8521(5) 0.6223(4) -0.0090(4) 0.070(2) Uani 1 1 d .
C12 C 1.0409(5) 0.6008(4) -0.0429(4) 0.079(2) Uani 1 1 d .
C13 C 0.8726(5) 0.5181(5) -0.1588(4) 0.071(2) Uani 1 1 d .
C14 C 1.1486(6) 0.7077(5) -0.1922(4) 0.081(2) Uani 1 1 d .
C15 C 0.9656(6) 0.6398(5) -0.2874(4) 0.085(2) Uani 1 1 d .
C16 C 1.0434(5) 0.8363(5) -0.2188(4) 0.076(2) Uani 1 1 d .
C17 C 1.0217(5) 0.7955(6) 0.3265(4) 0.085(2) Uani 1 1 d .
C18 C 0.9139(7) 0.6108(6) 0.2323(6) 0.125(3) Uani 1 1 d .
C19 C 0.9789(5) 0.6511(5) 0.3893(5) 0.090(2) Uani 1 1 d .
C20 C 0.8630(5) 0.7751(4) 0.5011(4) 0.0652(19) Uani 1 1 d .
C21 C 0.6721(6) 0.7929(5) 0.4348(4) 0.088(2) Uani 1 1 d .
C22 C 0.8754(5) 0.9042(5) 0.4222(4) 0.075(2) Uani 1 1 d .
C29 C 0.3586(5) 0.7100(5) 0.1306(4) 0.070(2) Uani 1 1 d .
C30 C 0.3787(5) 0.7863(5) 0.2921(4) 0.078(2) Uani 1 1 d .
C31 C 0.2621(5) 0.8317(4) 0.1757(4) 0.0688(19) Uani 1 1 d .
C32 C 0.4652(5) 0.8545(5) 0.0272(4) 0.0628(19) Uani 1 1 d .
C33 C 0.6235(5) 1.0281(5) 0.1118(3) 0.0668(19) Uani 1 1 d .
C34 C 0.4045(5) 0.9977(5) 0.0951(4) 0.068(2) Uani 1 1 d .

loop_
_atom_site_aniso_label
_atom_site_aniso_U_11
_atom_site_aniso_U_22
_atom_site_aniso_U_33
_atom_site_aniso_U_23
_atom_site_aniso_U_13
_atom_site_aniso_U_12
C35 0.054(4) 0.059(5) 0.067(4) 0.021(4) 0.009(4) 0.017(4)
C36 0.081(5) 0.076(5) 0.124(6) 0.022(5) 0.030(5) 0.041(5)
C37 0.101(6) 0.069(5) 0.120(6) 0.027(5) 0.032(5) 0.044(5)
C38 0.121(7) 0.111(7) 0.068(5) 0.003(5) 0.018(5) 0.089(6)
C39 0.102(6) 0.101(6) 0.105(6) 0.011(5) 0.041(5) 0.060(6)
C40 0.069(5) 0.078(5) 0.098(6) 0.018(4) 0.037(4) 0.029(5)
C47 0.059(5) 0.059(5) 0.078(5) 0.027(4) 0.002(4) 0.014(4)
C48 0.047(5) 0.104(6) 0.111(6) 0.011(5) -0.001(5) 0.011(5)
C49 0.065(6) 0.112(7) 0.150(8) 0.024(6) 0.005(6) 0.013(5)
C50 0.071(6) 0.083(6) 0.130(8) 0.008(5) -0.036(5) 0.011(5)
C51 0.093(7) 0.153(9) 0.185(10) -0.055(7) -0.028(8) 0.035(7)
C52 0.084(6) 0.121(7) 0.149(9) -0.043(6) -0.028(6) 0.031(6)
C41 0.057(4) 0.056(4) 0.057(5) 0.006(3) 0.010(4) 0.013(4)
C42 0.065(5) 0.102(6) 0.067(5) 0.021(4) -0.001(4) -0.005(4)
C43 0.072(6) 0.128(7) 0.095(6) 0.013(6) -0.003(5) -0.011(5)
C44 0.108(7) 0.100(7) 0.074(6) -0.007(5) -0.023(5) 0.030(6)
C45 0.131(8) 0.168(9) 0.065(6) 0.017(6) -0.012(6) -0.032(7)
C46 0.087(6) 0.178(8) 0.062(5) 0.026(6) 0.010(5) -0.009(6)
C23 0.052(4) 0.064(5) 0.089(6) 0.031(4) 0.000(4) 0.009(4)
C24 0.109(7) 0.118(7) 0.116(7) 0.069(6) 0.027(6) 0.034(5)
C25 0.137(8) 0.226(13) 0.211(11) 0.174(11) 0.043(7) 0.027(8)
C26 0.162(10) 0.148(11) 0.222(13) 0.143(10) -0.010(9) 0.009(8)
C27 0.211(12) 0.128(9) 0.203(12) 0.104(9) 0.009(9) 0.064(8)
C28 0.176(8) 0.092(7) 0.140(8) 0.068(6) 0.025(6) 0.058(6)
Fe1 0.0549(6) 0.0556(6) 0.0757(7) 0.0168(5) 0.0184(5) 0.0165(5)
Fe2 0.0498(6) 0.0478(6) 0.0804(7) 0.0212(5) 0.0091(5) 0.0146(5)
Fe3 0.0391(5) 0.0583(6) 0.0622(6) 0.0217(5) 0.0122(5) 0.0098(4)
Fe4 0.0432(5) 0.0564(6) 0.0576(6) 0.0211(5) 0.0125(4) 0.0133(5)
Fe5 0.0511(6) 0.0610(6) 0.0556(6) 0.0168(5) 0.0051(5) 0.0175(5)
Fe6 0.0478(6) 0.0732(7) 0.0669(7) 0.0172(5) 0.0050(5) 0.0244(5)
S1 0.0506(10) 0.0597(11) 0.0660(11) 0.0181(9) 0.0078(9) 0.0185(9)
S2 0.0442(10) 0.0495(10) 0.0782(12) 0.0160(9) 0.0138(9) 0.0108(8)
S3 0.0428(9) 0.0548(10) 0.0575(11) 0.0180(8) 0.0044(8) 0.0109(8)
S4 0.0384(9) 0.0553(10) 0.0563(10) 0.0154(8) 0.0079(8) 0.0130(8)
P1 0.0462(10) 0.0568(11) 0.0598(11) 0.0178(9) 0.0131(9) 0.0126(9)
P2 0.0510(11) 0.0592(11) 0.0712(12) 0.0238(10) 0.0005(9) 0.0153(9)
O1 0.134(4) 0.085(4) 0.122(4) 0.048(3) 0.046(3) 0.030(3)
O2 0.085(4) 0.151(5) 0.149(5) 0.006(4) 0.031(4) 0.072(4)
O3 0.132(5) 0.121(4) 0.100(4) -0.020(3) 0.008(4) 0.035(3)
O4 0.112(4) 0.083(3) 0.115(4) 0.045(3) 0.055(3) 0.045(3)
O5 0.097(4) 0.086(3) 0.147(4) 0.031(3) -0.020(3) 0.046(3)
O6 0.079(4) 0.065(3) 0.132(5) -0.004(3) 0.002(3) 0.006(3)
O7 0.058(4) 0.208(7) 0.187(6) 0.127(5) 0.023(4) -0.011(4)
O8 0.184(6) 0.236(7) 0.145(6) -0.022(5) -0.003(5) 0.144(5)
O9 0.106(4) 0.136(4) 0.146(5) 0.051(4) -0.014(3) 0.055(3)
O10 0.090(4) 0.169(5) 0.137(5) 0.036(4) 0.042(4) 0.069(4)
O11 0.095(3) 0.114(4) 0.069(3) 0.032(3) 0.002(3) 0.044(3)
O12 0.061(3) 0.072(4) 0.111(4) 0.006(3) 0.011(3) 0.002(3)
O13 0.124(4) 0.124(4) 0.093(4) 0.061(3) 0.020(3) 0.012(3)
O14 0.051(3) 0.158(5) 0.118(4) 0.020(3) 0.007(3) 0.043(3)
O15 0.097(3) 0.086(3) 0.069(3) 0.010(3) -0.006(3) 0.030(3)
O16 0.076(4) 0.136(5) 0.110(4) 0.053(4) 0.017(3) -0.030(3)
O17 0.105(4) 0.129(4) 0.089(3) 0.046(3) 0.027(3) 0.075(3)
O18 0.133(4) 0.082(4) 0.102(4) 0.027(3) -0.026(3) 0.008(3)
C1 0.038(4) 0.045(4) 0.057(4) 0.019(3) 0.012(3) 0.013(3)
C2 0.034(4) 0.039(3) 0.047(4) 0.012(3) 0.008(3) 0.013(3)
C3 0.044(4) 0.053(4) 0.047(4) 0.006(3) 0.002(3) 0.020(3)
C4 0.055(4) 0.050(4) 0.052(4) 0.016(3) 0.015(4) 0.028(3)
C5 0.042(4) 0.034(3) 0.056(4) 0.014(3) 0.011(3) 0.011(3)
C6 0.042(4) 0.043(4) 0.062(4) 0.014(3) 0.002(3) 0.017(3)
C7 0.043(4) 0.059(4) 0.063(4) 0.032(3) 0.010(3) 0.010(3)
C8 0.039(4) 0.052(4) 0.054(4) 0.015(3) 0.004(3) 0.011(3)
C9 0.048(4) 0.037(4) 0.068(4) 0.014(3) 0.013(3) 0.013(3)
C10 0.068(4) 0.060(4) 0.067(5) 0.024(4) 0.014(4) 0.035(4)
C11 0.065(5) 0.061(5) 0.099(6) 0.035(4) 0.031(4) 0.025(4)
C12 0.065(5) 0.045(4) 0.127(6) 0.035(4) -0.013(5) 0.019(4)
C13 0.051(4) 0.050(5) 0.103(6) 0.005(4) 0.001(4) 0.019(4)
C14 0.077(6) 0.073(5) 0.096(6) 0.003(4) 0.024(5) 0.041(5)
C15 0.085(5) 0.082(6) 0.065(5) -0.006(4) 0.005(4) 0.017(4)
C16 0.083(5) 0.062(5) 0.091(5) 0.032(4) 0.034(4) 0.021(4)
C17 0.044(5) 0.141(7) 0.091(5) 0.069(5) 0.020(4) 0.028(5)
C18 0.093(6) 0.136(8) 0.128(8) -0.021(6) -0.026(6) 0.066(6)
C19 0.066(5) 0.095(6) 0.113(7) 0.029(5) 0.002(5) 0.034(4)
C20 0.055(4) 0.071(5) 0.071(5) 0.025(4) 0.013(4) 0.018(4)
C21 0.078(6) 0.120(6) 0.081(6) 0.036(5) 0.017(5) 0.049(5)
C22 0.084(5) 0.064(5) 0.070(5) 0.021(4) -0.004(4) 0.017(4)
C29 0.041(4) 0.065(5) 0.093(6) 0.018(4) 0.011(4) 0.008(4)
C30 0.067(5) 0.075(5) 0.081(6) 0.038(4) 0.007(4) -0.002(4)
C31 0.046(4) 0.074(5) 0.086(5) 0.022(4) 0.020(4) 0.018(4)
C32 0.058(4) 0.069(5) 0.053(5) 0.015(4) -0.005(4) 0.015(4)
C33 0.075(5) 0.076(5) 0.047(4) 0.019(4) 0.005(4) 0.022(4)
C34 0.073(5) 0.079(5) 0.057(5) 0.016(4) 0.019(4) 0.031(4)

loop_
_atom_type_symbol
_atom_type_description
_atom_type_scat_dispersion_real
_atom_type_scat_dispersion_imag
_atom_type_scat_source
C C 0.0033 0.0016 'International Tables Vol C Tables 4.2.6.8 and 6.1.1.4'
H H 0.0000 0.0000 'International Tables Vol C Tables 4.2.6.8 and 6.1.1.4'
O O 0.0106 0.0060 'International Tables Vol C Tables 4.2.6.8 and 6.1.1.4'
P P 0.1023 0.0942 'International Tables Vol C Tables 4.2.6.8 and 6.1.1.4'
S S 0.1246 0.1234 'International Tables Vol C Tables 4.2.6.8 and 6.1.1.4'
Fe Fe 0.3463 0.8444 'International Tables Vol C Tables 4.2.6.8 and 6.1.1.4'

loop_
_geom_angle_atom_site_label_1
_geom_angle_atom_site_label_2
_geom_angle_atom_site_label_3
_geom_angle
_geom_angle_publ_flag
C36 C35 C40 120.0 ?
C36 C35 P1 119.2(4) y
C40 C35 P1 120.8(4) y
C35 C36 C37 120.0 ?
C35 C36 H36 120.0 ?
C37 C36 H36 120.0 ?
C38 C37 C36 120.0 ?
C38 C37 H37 120.0 ?
C36 C37 H37 120.0 ?
C39 C38 C37 120.0 ?
C39 C38 H38 120.0 ?
C37 C38 H38 120.0 ?
C38 C39 C40 120.0 ?
C38 C39 H39 120.0 ?
C40 C39 H39 120.0 ?
C39 C40 C35 120.0 ?
C39 C40 H40 120.0 ?
C35 C40 H40 120.0 ?
C48 C47 C52 120.0 ?
C48 C47 P2 119.4(4) y
C52 C47 P2 120.6(4) y
C47 C48 C49 120.0 ?
C47 C48 H48 120.0 ?
C49 C48 H48 120.0 ?
C48 C49 C50 120.0 ?
C48 C49 H49 120.0 ?
C50 C49 H49 120.0 ?
C49 C50 C51 120.0 ?
C49 C50 H50 120.0 ?
C51 C50 H50 120.0 ?
C52 C51 C50 120.0 ?
C52 C51 H51 120.0 ?
C50 C51 H51 120.0 ?
C51 C52 C47 120.0 ?
C51 C52 H52 120.0 ?
C47 C52 H52 120.0 ?
C42 C41 C46 120.0 ?
C42 C41 P1 120.5(4) y
C46 C41 P1 119.4(4) y
C41 C42 C43 120.0 ?
C41 C42 H42 120.0 ?
C43 C42 H42 120.0 ?
C42 C43 C44 120.0 ?
C42 C43 H43 120.0 ?
C44 C43 H43 120.0 ?
C45 C44 C43 120.0 ?
C45 C44 H44 120.0 ?
C43 C44 H44 120.0 ?
C44 C45 C46 120.0 ?
C44 C45 H45 120.0 ?
C46 C45 H45 120.0 ?
C45 C46 C41 120.0 ?
C45 C46 H46 120.0 ?
C41 C46 H46 120.0 ?
C24 C23 C28 120.0 ?
C24 C23 P2 119.2(5) y
C28 C23 P2 120.6(5) y
C25 C24 C23 120.0 ?
C25 C24 H24 120.0 ?
C23 C24 H24 120.0 ?
C26 C25 C24 120.0 ?
C26 C25 H25 120.0 ?
C24 C25 H25 120.0 ?
C25 C26 C27 120.0 ?
C25 C26 H26 120.0 ?
C27 C26 H26 120.0 ?
C28 C27 C26 120.0 ?
C28 C27 H27 120.0 ?
C26 C27 H27 120.0 ?
C27 C28 C23 120.0 ?
C27 C28 H28 120.0 ?
C23 C28 H28 120.0 ?
C16 Fe1 C15 99.2(3) y
C16 Fe1 C14 101.4(3) y
C15 Fe1 C14 89.3(3) y
C16 Fe1 S2 101.0(2) y
C15 Fe1 S2 159.8(2) y
C14 Fe1 S2 87.6(2) y
C16 Fe1 S1 101.3(2) y
C15 Fe1 S1 87.8(2) y
C14 Fe1 S1 157.2(2) y
S2 Fe1 S1 87.37(6) y
C16 Fe1 Fe2 145.1(2) y
C15 Fe1 Fe2 105.5(2) y
C14 Fe1 Fe2 103.1(2) y
S2 Fe1 Fe2 55.99(4) y
S1 Fe1 Fe2 56.27(4) y
C13 Fe2 C12 93.0(3) y
C13 Fe2 C11 100.0(3) y
C12 Fe2 C11 95.2(3) y
C13 Fe2 S2 149.8(2) y
C12 Fe2 S2 83.35(19) y
C11 Fe2 S2 110.1(2) y
C13 Fe2 S1 88.1(2) y
C12 Fe2 S1 163.2(2) y
C11 Fe2 S1 101.2(2) y
S2 Fe2 S1 87.28(6) y
C13 Fe2 Fe1 97.2(2) y
C12 Fe2 Fe1 107.2(2) y
C11 Fe2 Fe1 150.9(2) y
S2 Fe2 Fe1 56.06(5) y
S1 Fe2 Fe1 56.08(5) y
C30 Fe3 C29 98.4(3) y
C30 Fe3 C31 100.4(3) y
C29 Fe3 C31 90.4(3) y
C30 Fe3 P1 102.6(2) y
C29 Fe3 P1 157.4(2) y
C31 Fe3 P1 94.0(2) y
C30 Fe3 S4 106.8(2) y
C29 Fe3 S4 90.9(2) y
C31 Fe3 S4 152.2(2) y
P1 Fe3 S4 75.10(6) y
C30 Fe3 Fe4 152.4(2) y
C29 Fe3 Fe4 102.5(2) y
C31 Fe3 Fe4 97.3(2) y
P1 Fe3 Fe4 54.91(5) y
S4 Fe3 Fe4 55.43(4) y
C34 Fe4 C33 99.6(3) y
C34 Fe4 C32 92.8(3) y
C33 Fe4 C32 100.4(3) y
C34 Fe4 P1 88.7(2) y
C33 Fe4 P1 107.53(19) y
C32 Fe4 P1 151.4(2) y
C34 Fe4 S4 160.1(2) y
C33 Fe4 S4 96.93(19) y
C32 Fe4 S4 95.0(2) y
P1 Fe4 S4 75.85(6) y
C34 Fe4 Fe3 104.8(2) y
C33 Fe4 Fe3 149.37(19) y
C32 Fe4 Fe3 96.62(19) y
P1 Fe4 Fe3 55.60(5) y
S4 Fe4 Fe3 56.14(4) y
C20 Fe5 C22 92.7(3) y
C20 Fe5 C21 101.2(3) y
C22 Fe5 C21 98.5(3) y
C20 Fe5 P2 91.4(2) y
C22 Fe5 P2 158.3(2) y
C21 Fe5 P2 101.6(2) y
C20 Fe5 S3 150.3(2) y
C22 Fe5 S3 91.2(2) y
C21 Fe5 S3 107.3(2) y
P2 Fe5 S3 75.10(6) y
C20 Fe5 Fe6 94.4(2) y
C22 Fe5 Fe6 103.1(2) y
C21 Fe5 Fe6 152.7(2) y
P2 Fe5 Fe6 55.27(5) y
S3 Fe5 Fe6 56.13(5) y
C18 Fe6 C19 97.7(4) y
C18 Fe6 C17 101.2(4) y
C19 Fe6 C17 92.2(3) y
C18 Fe6 P2 106.7(3) y
C19 Fe6 P2 90.9(2) y
C17 Fe6 P2 151.3(2) y
C18 Fe6 S3 100.2(3) y
C19 Fe6 S3 159.7(2) y
C17 Fe6 S3 93.9(2) y
P2 Fe6 S3 74.65(6) y
C18 Fe6 Fe5 150.9(3) y
C19 Fe6 Fe5 104.5(2) y
C17 Fe6 Fe5 96.6(2) y
P2 Fe6 Fe5 55.08(5) y
S3 Fe6 Fe5 55.46(5) y
C10 S1 Fe1 114.32(18) y
C10 S1 Fe2 115.77(18) y
Fe1 S1 Fe2 67.66(5) y
C9 S2 Fe2 115.76(17) y
C9 S2 Fe1 114.73(18) y
Fe2 S2 Fe1 67.95(5) y
C7 S3 Fe5 113.53(18) y
C7 S3 Fe6 117.87(17) y
Fe5 S3 Fe6 68.42(5) y
C8 S4 Fe4 113.37(17) y
C8 S4 Fe3 116.23(16) y
Fe4 S4 Fe3 68.44(5) y
C35 P1 C41 100.7(2) y
C35 P1 Fe4 120.74(15) y
C41 P1 Fe4 120.15(18) y
C35 P1 Fe3 126.11(18) y
C41 P1 Fe3 119.30(16) y
Fe4 P1 Fe3 69.48(6) y
C23 P2 C47 102.5(2) y
C23 P2 Fe5 122.0(2) y
C47 P2 Fe5 118.87(18) y
C23 P2 Fe6 125.80(19) y
C47 P2 Fe6 116.88(19) y
Fe5 P2 Fe6 69.65(5) y
C6 C1 C2 117.9(5) y
C6 C1 C7 117.8(5) y
C2 C1 C7 124.3(5) y
C3 C2 C1 118.1(5) y
C3 C2 C8 117.3(5) y
C1 C2 C8 124.5(5) y
C2 C3 C4 123.9(5) y
C2 C3 H3 118.0 ?
C4 C3 H3 118.0 ?
C5 C4 C3 117.9(5) y
C5 C4 C10 121.4(5) y
C3 C4 C10 120.6(5) y
C6 C5 C4 118.3(5) y
C6 C5 C9 121.2(5) y
C4 C5 C9 120.5(5) y
C5 C6 C1 123.8(5) y
C5 C6 H6 118.1 ?
C1 C6 H6 118.1 ?
C1 C7 S3 112.2(4) y
C1 C7 H7A 109.2 ?
S3 C7 H7A 109.2 ?
C1 C7 H7B 109.2 ?
S3 C7 H7B 109.2 ?
H7A C7 H7B 107.9 ?
C2 C8 S4 110.7(3) y
C2 C8 H8A 109.5 ?
S4 C8 H8A 109.5 ?
C2 C8 H8B 109.5 ?
S4 C8 H8B 109.5 ?
H8A C8 H8B 108.1 ?
C5 C9 S2 114.3(3) y
C5 C9 H9A 108.7 ?
S2 C9 H9A 108.7 ?
C5 C9 H9B 108.7 ?
S2 C9 H9B 108.7 ?
H9A C9 H9B 107.6 ?
C4 C10 S1 113.7(4) y
C4 C10 H10A 108.8 ?
S1 C10 H10A 108.8 ?
C4 C10 H10B 108.8 ?
S1 C10 H10B 108.8 ?
H10A C10 H10B 107.7 ?
O4 C11 Fe2 175.3(7) y
O5 C12 Fe2 177.2(6) y
O6 C13 Fe2 178.3(6) y
O2 C14 Fe1 179.4(8) y
O3 C15 Fe1 179.5(8) y
O1 C16 Fe1 177.5(6) y
O7 C17 Fe6 178.7(8) y
O8 C18 Fe6 176.9(9) y
O9 C19 Fe6 178.1(8) y
O11 C20 Fe5 177.3(6) y
O10 C21 Fe5 176.9(7) y
O18 C22 Fe5 176.8(6) y
O12 C29 Fe3 178.1(6) y
O13 C30 Fe3 176.0(6) y
O14 C31 Fe3 177.5(7) y
O15 C32 Fe4 177.5(6) y
O16 C33 Fe4 176.8(6) y
O17 C34 Fe4 176.1(6) y

loop_
_geom_bond_atom_site_label_1
_geom_bond_atom_site_label_2
_geom_bond_distance
_geom_bond_publ_flag
C35 C36 1.3900 ?
C35 C40 1.3900 ?
C35 P1 1.814(4) ?
C36 C37 1.3900 ?
C36 H36 0.9300 ?
C37 C38 1.3900 ?
C37 H37 0.9300 ?
C38 C39 1.3900 ?
C38 H38 0.9300 ?
C39 C40 1.3900 ?
C39 H39 0.9300 ?
C40 H40 0.9300 ?
C47 C48 1.3900 ?
C47 C52 1.3900 ?
C47 P2 1.813(4) ?
C48 C49 1.3900 ?
C48 H48 0.9300 ?
C49 C50 1.3900 ?
C49 H49 0.9300 ?
C50 C51 1.3900 ?
C50 H50 0.9300 ?
C51 C52 1.3900 ?
C51 H51 0.9300 ?
C52 H52 0.9300 ?
C41 C42 1.3900 ?
C41 C46 1.3900 ?
C41 P1 1.829(4) y
C42 C43 1.3900 ?
C42 H42 0.9300 ?
C43 C44 1.3900 ?
C43 H43 0.9300 ?
C44 C45 1.3900 ?
C44 H44 0.9300 ?
C45 C46 1.3900 ?
C45 H45 0.9300 ?
C46 H46 0.9300 ?
C23 C24 1.3900 ?
C23 C28 1.3900 ?
C23 P2 1.805(4) y
C24 C25 1.3900 ?
C24 H24 0.9300 ?
C25 C26 1.3900 ?
C25 H25 0.9300 ?
C26 C27 1.3900 ?
C26 H26 0.9300 ?
C27 C28 1.3900 ?
C27 H27 0.9300 ?
C28 H28 0.9300 ?
Fe1 C16 1.765(6) y
Fe1 C15 1.783(7) y
Fe1 C14 1.798(7) y
Fe1 S2 2.2570(18) y
Fe1 S1 2.2622(17) y
Fe1 Fe2 2.5216(12) y
Fe2 C13 1.772(6) y
Fe2 C12 1.775(6) y
Fe2 C11 1.801(7) y
Fe2 S2 2.2553(16) y
Fe2 S1 2.2673(16) y
Fe3 C30 1.767(7) y
Fe3 C29 1.770(7) y
Fe3 C31 1.773(6) y
Fe3 P1 2.2454(18) y
Fe3 S4 2.2755(15) y
Fe3 Fe4 2.5486(11) y
Fe4 C34 1.754(7) y
Fe4 C33 1.771(7) y
Fe4 C32 1.772(6) y
Fe4 P1 2.2267(18) y
Fe4 S4 2.2564(16) y
Fe5 C20 1.767(6) y
Fe5 C22 1.770(7) y
Fe5 C21 1.772(7) y
Fe5 P2 2.2251(18) y
Fe5 S3 2.2538(16) y
Fe5 Fe6 2.5443(13) y
Fe6 C18 1.707(9) y
Fe6 C19 1.753(7) y
Fe6 C17 1.780(7) y
Fe6 P2 2.2300(18) y
Fe6 S3 2.2717(16) y
S1 C10 1.834(5) y
S2 C9 1.831(5) y
S3 C7 1.846(5) y
S4 C8 1.836(5) y
O1 C16 1.158(6) y
O2 C14 1.133(6) y
O3 C15 1.140(6) y
O4 C11 1.134(6) y
O5 C12 1.137(6) y
O6 C13 1.141(6) y
O7 C17 1.146(7) y
O8 C18 1.180(8) y
O9 C19 1.147(6) y
O10 C21 1.143(7) y
O11 C20 1.157(6) y
O12 C29 1.166(6) y
O13 C30 1.145(6) y
O14 C31 1.140(6) y
O15 C32 1.151(6) y
O16 C33 1.141(6) y
O17 C34 1.152(6) y
O18 C22 1.151(6) y
C1 C6 1.399(6) y
C1 C2 1.400(6) y
C1 C7 1.506(6) y
C2 C3 1.380(6) y
C2 C8 1.519(6) y
C3 C4 1.404(7) y
C3 H3 0.9300 ?
C4 C5 1.390(6) y
C4 C10 1.511(6) y
C5 C6 1.385(6) y
C5 C9 1.492(6) y
C6 H6 0.9300 ?
C7 H7A 0.9700 ?
C7 H7B 0.9700 ?
C8 H8A 0.9700 ?
C8 H8B 0.9700 ?
C9 H9A 0.9700 ?
C9 H9B 0.9700 ?
C10 H10A 0.9700 ?
C10 H10B 0.9700 ?
